data_2016984
loop_
_publ_author_name
'Teng, Gary'
'Walczak, Christopher P.'
'Squattrito, Philip J.'
'Mohanty, Dillip K.'
'Scharer, William'
'Giolando, Mark R.'
'Kirschbaum, Kristin'

_publ_section_title
;
 4,6-Dinitro-<i>N</i>,<i>N</i>'-di-<i>n</i>-octylbenzene-1,3-diamine,
 4,6-dinitro-<i>N</i>,<i>N</i>'-di-<i>n</i>-undecylbenzene-1,3-diamine
 and <i>N</i>,<i>N</i>'-bis(2,4-dinitrophenyl)octane-1,8-diamine
;
_journal_coeditor_code SK3288
_journal_issue 2
_journal_name_full 'Acta Crystallographica Section C'
_journal_page_first o76
_journal_page_last o80
_journal_paper_doi 10.1107/S0108270109001619
_journal_volume 65
_journal_year 2009
_chemical_formula_iupac 'C22 H38 N4 O4'
_chemical_formula_moiety 'C22 H38 N4 O4'
_chemical_formula_sum 'C22 H38 N4 O4'
_chemical_formula_weight 422.56
_chemical_melting_point 355
_chemical_name_systematic
;
4,6-Dinitro-<i>N</i>,<i>N</i>'-di-<i>n</i>-octylbenzene-1,3-diamine
;
_space_group_IT_number 2
_symmetry_cell_setting triclinic
_symmetry_space_group_name_Hall '-P 1'
_symmetry_space_group_name_H-M 'P -1'
_atom_sites_solution_hydrogens difmap
_atom_sites_solution_primary direct
_atom_sites_solution_secondary difmap
_audit_creation_method SHELXL97
_cell_angle_alpha 83.7600(10)
_cell_angle_beta 89.3560(10)
_cell_angle_gamma 86.4210(10)
_cell_formula_units_Z 2
_cell_length_a 4.6679(2)
_cell_length_b 15.5897(6)
_cell_length_c 15.7690(6)
_cell_measurement_reflns_used 6388
_cell_measurement_temperature 120(2)
_cell_measurement_theta_max 28.5
_cell_measurement_theta_min 2.5
_cell_volume 1138.49(8)
_computing_cell_refinement 'SAINT (Bruker, 2003)'
_computing_data_collection 'SMART (Bruker, 2003)'
_computing_data_reduction 'SAINT (Bruker, 2003)'
_computing_molecular_graphics 'CrystalMaker (Palmer, 2008)'
_computing_publication_material 'SHELXL97 (Sheldrick, 2008)'
_computing_structure_refinement 'SHELXL97 (Sheldrick, 2008)'
_computing_structure_solution 'SHELXS97 (Sheldrick, 2008)'
_diffrn_ambient_temperature 120(2)
_diffrn_measured_fraction_theta_full 1.000
_diffrn_measured_fraction_theta_max 1.000
_diffrn_measurement_device_type 'Bruker SMART 6000 CCD area-detector'
_diffrn_measurement_method \w
_diffrn_radiation_monochromator graphite
_diffrn_radiation_source 'fine-focus sealed tube'
_diffrn_radiation_type MoK\a
_diffrn_radiation_wavelength 0.71073
_diffrn_reflns_av_R_equivalents 0.0268
_diffrn_reflns_av_sigmaI/netI 0.0235
_diffrn_reflns_limit_h_max 6
_diffrn_reflns_limit_h_min -6
_diffrn_reflns_limit_k_max 20
_diffrn_reflns_limit_k_min -20
_diffrn_reflns_limit_l_max 21
_diffrn_reflns_limit_l_min -21
_diffrn_reflns_number 20817
_diffrn_reflns_theta_full 28.29
_diffrn_reflns_theta_max 28.29
_diffrn_reflns_theta_min 1.30
_exptl_absorpt_coefficient_mu 0.085
_exptl_absorpt_correction_T_max 0.996
_exptl_absorpt_correction_T_min 0.866
_exptl_absorpt_correction_type multi-scan
_exptl_absorpt_process_details '(SADABS; Sheldrick, 1996)'
_exptl_crystal_colour yellow
_exptl_crystal_density_diffrn 1.233
_exptl_crystal_density_method 'not measured'
_exptl_crystal_description columnar
_exptl_crystal_F_000 460
_exptl_crystal_size_max 0.38
_exptl_crystal_size_mid 0.12
_exptl_crystal_size_min 0.05
_refine_diff_density_max 0.380
_refine_diff_density_min -0.227
_refine_ls_extinction_method none
_refine_ls_goodness_of_fit_ref 1.055
_refine_ls_hydrogen_treatment refall
_refine_ls_matrix_type full
_refine_ls_number_parameters 423
_refine_ls_number_reflns 5647
_refine_ls_number_restraints 0
_refine_ls_restrained_S_all 1.055
_refine_ls_R_factor_all 0.0525
_refine_ls_R_factor_gt 0.0442
_refine_ls_shift/su_max 0.001
_refine_ls_shift/su_mean 0.000
_refine_ls_structure_factor_coef Fsqd
_refine_ls_weighting_details 'calc w = 1/[\s^2^(Fo^2^)+(0.0551P)^2^+0.4024P] where P=(Fo^2^+2Fc^2^)/3'
_refine_ls_weighting_scheme calc
_refine_ls_wR_factor_gt 0.1117
_refine_ls_wR_factor_ref 0.1159
_reflns_number_gt 4846
_reflns_number_total 5647
_reflns_threshold_expression I>2\s(I)
_cod_data_source_file sk3288.cif
_cod_data_source_block I
_cod_database_code 2016984
_cod_database_fobs_code 2016984

loop_
_symmetry_equiv_pos_as_xyz
'x, y, z'
'-x, -y, -z'

loop_
_atom_site_type_symbol
_atom_site_label
_atom_site_fract_x
_atom_site_fract_y
_atom_site_fract_z
_atom_site_U_iso_or_equiv
_atom_site_adp_type
_atom_site_calc_flag
_atom_site_refinement_flags
_atom_site_occupancy
_atom_site_disorder_assembly
_atom_site_disorder_group
O O1 0.24260(19) 0.03304(5) -0.05228(5) 0.02251(19) Uani d . 1 . .
O O2 -0.13441(19) 0.07075(5) -0.12928(5) 0.0233(2) Uani d . 1 . .
O O3 -0.5046(2) 0.43627(6) -0.06148(6) 0.0277(2) Uani d . 1 . .
O O4 -0.61719(19) 0.33619(6) -0.13742(6) 0.0244(2) Uani d . 1 . .
N N1 0.0387(2) 0.08520(6) -0.07503(6) 0.0171(2) Uani d . 1 . .
N N2 -0.4682(2) 0.36181(6) -0.08254(6) 0.0178(2) Uani d . 1 . .
N N3 0.3564(2) 0.12187(6) 0.07635(6) 0.0167(2) Uani d . 1 . .
H H3N 0.381(3) 0.0744(11) 0.0554(10) 0.026(4) Uiso d . 1 . .
N N4 -0.1209(2) 0.40298(6) 0.06140(6) 0.0185(2) Uani d . 1 . .
H H4N -0.231(4) 0.4384(11) 0.0369(10) 0.029(4) Uiso d . 1 . .
C C1 0.1660(2) 0.18057(7) 0.03705(7) 0.0147(2) Uani d . 1 . .
C C2 0.0052(2) 0.16459(7) -0.03638(7) 0.0153(2) Uani d . 1 . .
C C3 -0.1980(2) 0.22544(7) -0.07204(7) 0.0156(2) Uani d . 1 . .
H H3 -0.301(3) 0.2133(9) -0.1194(9) 0.020(3) Uiso d . 1 . .
C C4 -0.2473(2) 0.30464(7) -0.04113(7) 0.0155(2) Uani d . 1 . .
C C5 -0.0861(2) 0.32621(7) 0.03005(7) 0.0151(2) Uani d . 1 . .
C C6 0.1108(2) 0.26159(7) 0.06710(7) 0.0152(2) Uani d . 1 . .
H H6 0.210(3) 0.2724(9) 0.1145(10) 0.023(4) Uiso d . 1 . .
C C7 0.5056(2) 0.13197(7) 0.15491(7) 0.0169(2) Uani d . 1 . .
H H7B 0.587(3) 0.1883(9) 0.1504(9) 0.017(3) Uiso d . 1 . .
H H7A 0.661(3) 0.0902(9) 0.1586(9) 0.018(3) Uiso d . 1 . .
C C8 0.3171(3) 0.11994(8) 0.23464(7) 0.0187(2) Uani d . 1 . .
H H8B 0.240(3) 0.0634(10) 0.2377(9) 0.024(4) Uiso d . 1 . .
H H8A 0.160(3) 0.1621(10) 0.2295(9) 0.024(4) Uiso d . 1 . .
C C9 0.4846(3) 0.13000(8) 0.31523(7) 0.0200(2) Uani d . 1 . .
H H9B 0.635(3) 0.0864(10) 0.3215(10) 0.026(4) Uiso d . 1 . .
H H9A 0.575(3) 0.1852(10) 0.3089(10) 0.024(4) Uiso d . 1 . .
C C10 0.3014(3) 0.12458(8) 0.39606(8) 0.0212(2) Uani d . 1 . .
H H10B 0.203(3) 0.0717(10) 0.4004(9) 0.022(4) Uiso d . 1 . .
H H10A 0.157(4) 0.1726(11) 0.3927(10) 0.032(4) Uiso d . 1 . .
C C11 0.4762(3) 0.12786(8) 0.47668(8) 0.0213(2) Uani d . 1 . .
H H11B 0.575(3) 0.1812(10) 0.4708(10) 0.026(4) Uiso d . 1 . .
H H11A 0.613(3) 0.0791(10) 0.4814(10) 0.029(4) Uiso d . 1 . .
C C12 0.2971(3) 0.12325(8) 0.55840(8) 0.0223(2) Uani d . 1 . .
H H12B 0.190(3) 0.0719(10) 0.5628(10) 0.025(4) Uiso d . 1 . .
H H12A 0.157(4) 0.1707(11) 0.5547(11) 0.033(4) Uiso d . 1 . .
C C13 0.4769(3) 0.12411(9) 0.63837(8) 0.0251(3) Uani d . 1 . .
H H13B 0.585(4) 0.1761(11) 0.6326(10) 0.033(4) Uiso d . 1 . .
H H13A 0.618(4) 0.0739(11) 0.6419(11) 0.036(4) Uiso d . 1 . .
C C14 0.2988(3) 0.11971(11) 0.72002(9) 0.0318(3) Uani d . 1 . .
H H14C 0.191(4) 0.0675(12) 0.7277(11) 0.043(5) Uiso d . 1 . .
H H14B 0.418(4) 0.1198(13) 0.7693(13) 0.052(5) Uiso d . 1 . .
H H14A 0.170(4) 0.1682(12) 0.7194(11) 0.041(5) Uiso d . 1 . .
C C15 0.0168(3) 0.42373(7) 0.13836(7) 0.0181(2) Uani d . 1 . .
H H15B 0.216(3) 0.4024(9) 0.1382(9) 0.018(3) Uiso d . 1 . .
H H15A 0.018(3) 0.4851(9) 0.1349(9) 0.015(3) Uiso d . 1 . .
C C16 -0.1350(3) 0.38728(8) 0.21953(8) 0.0211(2) Uani d . 1 . .
H H16B -0.317(3) 0.4188(9) 0.2237(9) 0.021(4) Uiso d . 1 . .
H H16A -0.180(3) 0.3269(10) 0.2159(10) 0.025(4) Uiso d . 1 . .
C C17 0.0380(3) 0.39281(8) 0.30015(8) 0.0213(2) Uani d . 1 . .
H H17B 0.113(3) 0.4505(10) 0.2980(9) 0.021(3) Uiso d . 1 . .
H H17A 0.199(4) 0.3505(10) 0.3013(10) 0.030(4) Uiso d . 1 . .
C C18 -0.1380(3) 0.37504(8) 0.38158(8) 0.0226(2) Uani d . 1 . .
H H18B -0.222(3) 0.3189(10) 0.3825(10) 0.027(4) Uiso d . 1 . .
H H18A -0.299(3) 0.4187(10) 0.3812(10) 0.025(4) Uiso d . 1 . .
C C19 0.0344(3) 0.37681(9) 0.46293(8) 0.0229(2) Uani d . 1 . .
H H19B 0.124(3) 0.4308(10) 0.4608(9) 0.020(3) Uiso d . 1 . .
H H19A 0.186(4) 0.3298(11) 0.4656(11) 0.034(4) Uiso d . 1 . .
C C20 -0.1482(3) 0.36597(8) 0.54386(8) 0.0231(3) Uani d . 1 . .
H H20B -0.247(3) 0.3129(10) 0.5456(9) 0.023(4) Uiso d . 1 . .
H H20A -0.300(3) 0.4122(10) 0.5406(9) 0.022(4) Uiso d . 1 . .
C C21 0.0219(3) 0.36753(9) 0.62564(8) 0.0251(3) Uani d . 1 . .
H H21B 0.118(3) 0.4228(10) 0.6225(10) 0.025(4) Uiso d . 1 . .
H H21A 0.168(4) 0.3210(11) 0.6291(11) 0.036(4) Uiso d . 1 . .
C C22 -0.1640(3) 0.35702(10) 0.70579(9) 0.0304(3) Uani d . 1 . .
H H22C -0.318(4) 0.4024(11) 0.7041(10) 0.032(4) Uiso d . 1 . .
H H22B -0.255(4) 0.3022(12) 0.7105(11) 0.037(4) Uiso d . 1 . .
H H22A -0.048(4) 0.3599(12) 0.7563(12) 0.043(5) Uiso d . 1 . .

loop_
_atom_site_aniso_label
_atom_site_aniso_U_11
_atom_site_aniso_U_22
_atom_site_aniso_U_33
_atom_site_aniso_U_12
_atom_site_aniso_U_13
_atom_site_aniso_U_23
O1 0.0238(4) 0.0202(4) 0.0227(4) 0.0088(3) -0.0017(3) -0.0041(3)
O2 0.0274(5) 0.0223(4) 0.0207(4) 0.0002(3) -0.0069(3) -0.0054(3)
O3 0.0295(5) 0.0199(4) 0.0325(5) 0.0100(4) -0.0094(4) -0.0035(4)
O4 0.0202(4) 0.0297(5) 0.0226(4) 0.0046(3) -0.0082(3) -0.0022(3)
N1 0.0193(5) 0.0175(4) 0.0139(4) 0.0010(4) 0.0009(4) -0.0009(3)
N2 0.0155(5) 0.0204(5) 0.0164(5) 0.0027(4) -0.0003(4) 0.0013(4)
N3 0.0179(5) 0.0159(4) 0.0158(5) 0.0043(4) -0.0024(4) -0.0022(3)
N4 0.0206(5) 0.0156(4) 0.0182(5) 0.0053(4) -0.0039(4) -0.0011(4)
C1 0.0127(5) 0.0162(5) 0.0146(5) 0.0005(4) 0.0016(4) 0.0005(4)
C2 0.0160(5) 0.0156(5) 0.0141(5) 0.0006(4) 0.0014(4) -0.0014(4)
C3 0.0144(5) 0.0189(5) 0.0132(5) -0.0005(4) 0.0000(4) -0.0002(4)
C4 0.0125(5) 0.0174(5) 0.0155(5) 0.0027(4) -0.0008(4) 0.0015(4)
C5 0.0136(5) 0.0160(5) 0.0148(5) 0.0006(4) 0.0023(4) 0.0003(4)
C6 0.0143(5) 0.0175(5) 0.0132(5) 0.0009(4) -0.0019(4) -0.0005(4)
C7 0.0153(5) 0.0187(5) 0.0161(5) 0.0030(4) -0.0032(4) -0.0006(4)
C8 0.0172(5) 0.0216(6) 0.0168(5) -0.0003(4) -0.0018(4) -0.0008(4)
C9 0.0188(6) 0.0241(6) 0.0168(5) -0.0010(5) -0.0023(4) -0.0020(4)
C10 0.0198(6) 0.0264(6) 0.0172(5) -0.0006(5) -0.0011(4) -0.0024(4)
C11 0.0214(6) 0.0254(6) 0.0169(5) -0.0017(5) -0.0016(4) -0.0014(4)
C12 0.0216(6) 0.0269(6) 0.0180(6) 0.0006(5) -0.0008(5) -0.0020(4)
C13 0.0263(6) 0.0303(6) 0.0184(6) -0.0016(5) -0.0022(5) -0.0015(5)
C14 0.0356(8) 0.0416(8) 0.0171(6) 0.0038(6) -0.0006(5) -0.0014(5)
C15 0.0190(6) 0.0157(5) 0.0197(6) 0.0004(4) -0.0013(4) -0.0031(4)
C16 0.0182(6) 0.0261(6) 0.0197(6) -0.0024(5) -0.0001(4) -0.0049(4)
C17 0.0188(6) 0.0260(6) 0.0196(6) -0.0023(5) -0.0007(4) -0.0035(4)
C18 0.0213(6) 0.0276(6) 0.0194(6) -0.0041(5) -0.0005(5) -0.0029(5)
C19 0.0216(6) 0.0274(6) 0.0201(6) -0.0031(5) -0.0014(5) -0.0027(5)
C20 0.0232(6) 0.0276(6) 0.0188(6) -0.0044(5) -0.0022(5) -0.0017(5)
C21 0.0240(6) 0.0304(6) 0.0208(6) -0.0012(5) -0.0036(5) -0.0027(5)
C22 0.0326(7) 0.0401(8) 0.0190(6) -0.0055(6) -0.0016(5) -0.0035(5)

loop_
_atom_type_symbol
_atom_type_description
_atom_type_scat_dispersion_real
_atom_type_scat_dispersion_imag
_atom_type_scat_source
C C 0.0033 0.0016 'International Tables Vol C Tables 4.2.6.8 and 6.1.1.4'
H H 0.0000 0.0000 'International Tables Vol C Tables 4.2.6.8 and 6.1.1.4'
N N 0.0061 0.0033 'International Tables Vol C Tables 4.2.6.8 and 6.1.1.4'
O O 0.0106 0.0060 'International Tables Vol C Tables 4.2.6.8 and 6.1.1.4'

loop_
_geom_angle_atom_site_label_1
_geom_angle_atom_site_label_2
_geom_angle_atom_site_label_3
_geom_angle_site_symmetry_1
_geom_angle_site_symmetry_3
_geom_angle
_geom_angle_publ_flag
O2 N1 O1 . . 122.00(9) ?
O2 N1 C2 . . 119.38(9) ?
O1 N1 C2 . . 118.61(9) ?
O4 N2 O3 . . 121.70(9) ?
O4 N2 C4 . . 119.61(9) ?
O3 N2 C4 . . 118.69(9) ?
C1 N3 C7 . . 124.87(10) ?
C1 N3 H3N . . 116.6(11) ?
C7 N3 H3N . . 118.3(11) ?
C5 N4 C15 . . 124.36(10) ?
C5 N4 H4N . . 117.0(12) ?
C15 N4 H4N . . 118.6(12) ?
N3 C1 C6 . . 120.84(10) ?
N3 C1 C2 . . 122.81(10) ?
C6 C1 C2 . . 116.35(9) ?
C3 C2 N1 . . 116.34(10) ?
C3 C2 C1 . . 120.61(10) ?
N1 C2 C1 . . 123.03(9) ?
C2 C3 C4 . . 121.67(10) ?
C2 C3 H3 . . 119.0(9) ?
C4 C3 H3 . . 119.3(9) ?
C3 C4 N2 . . 116.45(10) ?
C3 C4 C5 . . 120.61(10) ?
N2 C4 C5 . . 122.93(10) ?
N4 C5 C6 . . 120.65(10) ?
N4 C5 C4 . . 123.03(10) ?
C6 C5 C4 . . 116.31(10) ?
C5 C6 C1 . . 124.36(10) ?
C5 C6 H6 . . 118.3(9) ?
C1 C6 H6 . . 117.3(9) ?
N3 C7 C8 . . 113.63(9) ?
N3 C7 H7B . . 109.7(8) ?
C8 C7 H7B . . 110.2(8) ?
N3 C7 H7A . . 106.0(9) ?
C8 C7 H7A . . 110.2(8) ?
H7B C7 H7A . . 106.8(12) ?
C9 C8 C7 . . 111.54(9) ?
C9 C8 H8B . . 111.1(9) ?
C7 C8 H8B . . 108.5(9) ?
C9 C8 H8A . . 108.9(9) ?
C7 C8 H8A . . 109.0(9) ?
H8B C8 H8A . . 107.7(13) ?
C10 C9 C8 . . 113.66(10) ?
C10 C9 H9B . . 109.1(9) ?
C8 C9 H9B . . 108.6(9) ?
C10 C9 H9A . . 108.9(9) ?
C8 C9 H9A . . 109.8(9) ?
H9B C9 H9A . . 106.6(13) ?
C9 C10 C11 . . 112.93(10) ?
C9 C10 H10B . . 108.8(9) ?
C11 C10 H10B . . 109.6(9) ?
C9 C10 H10A . . 109.8(10) ?
C11 C10 H10A . . 107.6(10) ?
H10B C10 H10A . . 107.9(13) ?
C10 C11 C12 . . 113.92(10) ?
C10 C11 H11B . . 108.3(9) ?
C12 C11 H11B . . 109.1(9) ?
C10 C11 H11A . . 107.8(10) ?
C12 C11 H11A . . 107.7(10) ?
H11B C11 H11A . . 109.9(13) ?
C13 C12 C11 . . 113.05(10) ?
C13 C12 H12B . . 109.9(9) ?
C11 C12 H12B . . 109.3(9) ?
C13 C12 H12A . . 109.3(10) ?
C11 C12 H12A . . 109.2(10) ?
H12B C12 H12A . . 105.8(13) ?
C14 C13 C12 . . 113.19(11) ?
C14 C13 H13B . . 110.3(10) ?
C12 C13 H13B . . 108.8(10) ?
C14 C13 H13A . . 108.7(10) ?
C12 C13 H13A . . 108.4(10) ?
H13B C13 H13A . . 107.3(14) ?
C13 C14 H14C . . 111.7(11) ?
C13 C14 H14B . . 111.2(12) ?
H14C C14 H14B . . 107.9(15) ?
C13 C14 H14A . . 110.4(11) ?
H14C C14 H14A . . 108.8(15) ?
H14B C14 H14A . . 106.7(16) ?
N4 C15 C16 . . 112.37(10) ?
N4 C15 H15B . . 109.1(8) ?
C16 C15 H15B . . 110.7(8) ?
N4 C15 H15A . . 107.1(8) ?
C16 C15 H15A . . 111.0(8) ?
H15B C15 H15A . . 106.3(12) ?
C17 C16 C15 . . 112.92(10) ?
C17 C16 H16B . . 109.2(9) ?
C15 C16 H16B . . 108.6(9) ?
C17 C16 H16A . . 109.6(9) ?
C15 C16 H16A . . 110.6(9) ?
H16B C16 H16A . . 105.6(12) ?
C18 C17 C16 . . 112.73(10) ?
C18 C17 H17B . . 109.4(9) ?
C16 C17 H17B . . 109.2(8) ?
C18 C17 H17A . . 108.7(9) ?
C16 C17 H17A . . 108.3(9) ?
H17B C17 H17A . . 108.5(13) ?
C19 C18 C17 . . 113.49(10) ?
C19 C18 H18B . . 109.3(9) ?
C17 C18 H18B . . 109.8(9) ?
C19 C18 H18A . . 108.6(9) ?
C17 C18 H18A . . 108.8(9) ?
H18B C18 H18A . . 106.6(13) ?
C18 C19 C20 . . 113.17(10) ?
C18 C19 H19B . . 109.2(9) ?
C20 C19 H19B . . 108.6(9) ?
C18 C19 H19A . . 108.5(10) ?
C20 C19 H19A . . 108.9(10) ?
H19B C19 H19A . . 108.4(13) ?
C21 C20 C19 . . 113.65(10) ?
C21 C20 H20B . . 110.3(9) ?
C19 C20 H20B . . 109.5(9) ?
C21 C20 H20A . . 109.0(9) ?
C19 C20 H20A . . 108.7(9) ?
H20B C20 H20A . . 105.3(12) ?
C22 C21 C20 . . 112.94(11) ?
C22 C21 H21B . . 110.0(9) ?
C20 C21 H21B . . 108.7(9) ?
C22 C21 H21A . . 108.4(10) ?
C20 C21 H21A . . 108.6(10) ?
H21B C21 H21A . . 108.1(13) ?
C21 C22 H22C . . 110.9(10) ?
C21 C22 H22B . . 110.8(10) ?
H22C C22 H22B . . 106.9(14) ?
C21 C22 H22A . . 110.2(11) ?
H22C C22 H22A . . 108.5(14) ?
H22B C22 H22A . . 109.5(15) ?

loop_
_geom_bond_atom_site_label_1
_geom_bond_atom_site_label_2
_geom_bond_site_symmetry_2
_geom_bond_distance
_geom_bond_publ_flag
O1 N1 . 1.2423(12) ?
O2 N1 . 1.2313(13) ?
O3 N2 . 1.2428(13) ?
O4 N2 . 1.2309(13) ?
N1 C2 . 1.4372(14) ?
N2 C4 . 1.4349(13) ?
N3 C1 . 1.3411(14) ?
N3 C7 . 1.4561(14) ?
N3 H3N . 0.843(16) ?
N4 C5 . 1.3438(14) ?
N4 C15 . 1.4558(15) ?
N4 H4N . 0.799(17) ?
C1 C6 . 1.4046(15) ?
C1 C2 . 1.4393(15) ?
C2 C3 . 1.3783(15) ?
C3 C4 . 1.3812(15) ?
C3 H3 . 0.935(15) ?
C4 C5 . 1.4393(15) ?
C5 C6 . 1.4033(14) ?
C6 H6 . 0.920(15) ?
C7 C8 . 1.5280(16) ?
C7 H7B . 0.973(14) ?
C7 H7A . 0.942(15) ?
C8 C9 . 1.5271(16) ?
C8 H8B . 0.970(15) ?
C8 H8A . 0.951(16) ?
C9 C10 . 1.5246(16) ?
C9 H9B . 0.946(16) ?
C9 H9A . 0.977(15) ?
C10 C11 . 1.5255(16) ?
C10 H10B . 0.966(15) ?
C10 H10A . 0.972(17) ?
C11 C12 . 1.5256(17) ?
C11 H11B . 0.971(16) ?
C11 H11A . 0.959(16) ?
C12 C13 . 1.5242(17) ?
C12 H12B . 0.965(16) ?
C12 H12A . 0.952(17) ?
C13 C14 . 1.5224(18) ?
C13 H13B . 0.977(17) ?
C13 H13A . 0.987(18) ?
C14 H14C . 0.980(19) ?
C14 H14B . 0.96(2) ?
C14 H14A . 0.937(19) ?
C15 C16 . 1.5281(16) ?
C15 H15B . 0.967(15) ?
C15 H15A . 0.953(14) ?
C16 C17 . 1.5270(16) ?
C16 H16B . 0.960(15) ?
C16 H16A . 0.985(15) ?
C17 C18 . 1.5259(17) ?
C17 H17B . 0.982(15) ?
C17 H17A . 0.967(17) ?
C18 C19 . 1.5255(17) ?
C18 H18B . 0.979(16) ?
C18 H18A . 0.982(16) ?
C19 C20 . 1.5266(17) ?
C19 H19B . 0.959(15) ?
C19 H19A . 0.985(17) ?
C20 C21 . 1.5252(17) ?
C20 H20B . 0.969(15) ?
C20 H20A . 0.976(16) ?
C21 C22 . 1.5248(19) ?
C21 H21B . 0.992(16) ?
C21 H21A . 0.962(18) ?
C22 H22C . 0.974(17) ?
C22 H22B . 0.974(18) ?
C22 H22A . 0.973(19) ?

loop_
_geom_hbond_atom_site_label_D
_geom_hbond_atom_site_label_H
_geom_hbond_atom_site_label_A
_geom_hbond_site_symmetry_A
_geom_hbond_distance_DH
_geom_hbond_distance_HA
_geom_hbond_distance_DA
_geom_hbond_angle_DHA
N3 H3N O1 . 0.843(16) 2.008(16) 2.6535(13) 132.7(14)
N3 H3N O1 2_655 0.843(16) 2.354(16) 3.0166(12) 135.8(14)
N4 H4N O3 . 0.799(17) 2.027(17) 2.6412(14) 133.5(15)
N4 H4N O3 2_465 0.799(17) 2.312(17) 2.9647(13) 139.3(15)

loop_
_cod_related_entry_id
_cod_related_entry_database
_cod_related_entry_code
1 ChemSpider 24726376
